data_4103309
loop_
_publ_author_name
'Yuzhong Wang'
'Yaoming Xie'
'Mariham Y. Abraham'
'Pingrong Wei'
'Henry F. Schaefer'
'Paul v. R. Schleyer'
'Gregory H. Robinson'

_publ_section_title
;
 A Viable Anionic N-Heterocyclic Dicarbene
;
_journal_name_full 'Journal of the American Chemical Society'
_journal_page_first 14370
_journal_page_last 14372
_journal_paper_doi 10.1021/ja106631r
_journal_volume 132
_journal_year 2010
_chemical_formula_sum 'C131 H180 Li4 N8 O4'
_chemical_formula_weight 1958.60
_chemical_name_systematic
; 
 ? 
;
_space_group_IT_number 14
_symmetry_cell_setting monoclinic
_symmetry_space_group_name_Hall '-P 2ybc'
_symmetry_space_group_name_H-M 'P 1 21/c 1'
_atom_sites_solution_hydrogens geom
_atom_sites_solution_primary direct
_atom_sites_solution_secondary difmap
_audit_creation_method SHELXL-97
_cell_angle_alpha 90.00
_cell_angle_beta 106.3240(10)
_cell_angle_gamma 90.00
_cell_formula_units_Z 2
_cell_length_a 13.1141(8)
_cell_length_b 23.6161(14)
_cell_length_c 20.7503(12)
_cell_measurement_reflns_used 8466
_cell_measurement_temperature 296(2)
_cell_measurement_theta_max 21.394
_cell_measurement_theta_min 2.221
_cell_volume 6167.4(6)
_computing_structure_refinement 'SHELXL-97 (Sheldrick, 2008)'
_computing_structure_solution 'SHELXS-97 (Sheldrick, 2008)'
_diffrn_ambient_temperature 296(2)
_diffrn_measured_fraction_theta_full 0.999
_diffrn_measured_fraction_theta_max 0.999
_diffrn_measurement_device_type 'BRUKER APEX II'
_diffrn_measurement_method 'OMEGA SCAN'
_diffrn_radiation_monochromator graphite
_diffrn_radiation_source 'fine-focus sealed tube'
_diffrn_radiation_type MoK\a
_diffrn_radiation_wavelength 0.71073
_diffrn_reflns_av_R_equivalents 0.1000
_diffrn_reflns_av_sigmaI/netI 0.0684
_diffrn_reflns_limit_h_max 15
_diffrn_reflns_limit_h_min -15
_diffrn_reflns_limit_k_max 28
_diffrn_reflns_limit_k_min -28
_diffrn_reflns_limit_l_max 24
_diffrn_reflns_limit_l_min -24
_diffrn_reflns_number 65644
_diffrn_reflns_theta_full 25.01
_diffrn_reflns_theta_max 25.01
_diffrn_reflns_theta_min 2.01
_exptl_absorpt_coefficient_mu 0.062
_exptl_absorpt_correction_T_max 0.9950
_exptl_absorpt_correction_T_min 0.9846
_exptl_absorpt_correction_type multi-scan
_exptl_absorpt_process_details 'BRUKER SADABS'
_exptl_crystal_colour colorless
_exptl_crystal_density_diffrn 1.055
_exptl_crystal_density_method 'not measured'
_exptl_crystal_description plate
_exptl_crystal_F_000 2132
_exptl_crystal_size_max 0.25
_exptl_crystal_size_mid 0.20
_exptl_crystal_size_min 0.08
_refine_diff_density_max 0.355
_refine_diff_density_min -0.320
_refine_diff_density_rms 0.038
_refine_ls_extinction_method none
_refine_ls_goodness_of_fit_ref 1.084
_refine_ls_hydrogen_treatment constr
_refine_ls_matrix_type full
_refine_ls_number_parameters 792
_refine_ls_number_reflns 10863
_refine_ls_number_restraints 395
_refine_ls_restrained_S_all 1.097
_refine_ls_R_factor_all 0.1671
_refine_ls_R_factor_gt 0.0736
_refine_ls_shift/su_max 0.001
_refine_ls_shift/su_mean 0.000
_refine_ls_structure_factor_coef Fsqd
_refine_ls_weighting_details 'calc w=1/[\s^2^(Fo^2^)+(0.0923P)^2^+0.8262P] where P=(Fo^2^+2Fc^2^)/3'
_refine_ls_weighting_scheme calc
_refine_ls_wR_factor_gt 0.1816
_refine_ls_wR_factor_ref 0.2249
_reflns_number_gt 5036
_reflns_number_total 10863
_reflns_threshold_expression >2sigma(I)
_cod_data_source_file ja106631r_si_002.cif
_cod_data_source_block j1
_cod_depositor_comments
;
The following automatic conversions were performed:

'_refine_ls_hydrogen_treatment' value 'CONSTR' changed to 'constr'
according to the built-in table from CIF Core dictionary named
'cif_core.dic' version 2.4.1 from 2010-06-29.

Automatic conversion script
Id: cif_fix_values 1715 2011-07-08 13:25:40Z adriana 
;
_cod_database_code 4103309

loop_
_symmetry_equiv_pos_as_xyz
'x, y, z'
'-x, y+1/2, -z+1/2'
'-x, -y, -z'
'x, -y-1/2, z-1/2'

loop_
_atom_site_label
_atom_site_type_symbol
_atom_site_fract_x
_atom_site_fract_y
_atom_site_fract_z
_atom_site_U_iso_or_equiv
_atom_site_adp_type
_atom_site_occupancy
_atom_site_symmetry_multiplicity
_atom_site_calc_flag
_atom_site_refinement_flags
_atom_site_disorder_assembly
_atom_site_disorder_group
Li1 Li 0.7054(4) 0.4642(2) 0.7733(3) 0.0599(15) Uani 1 1 d . . .
Li2 Li 0.4227(4) 0.2305(2) 0.6936(3) 0.0611(15) Uani 1 1 d . . .
N1 N 0.54655(18) 0.35671(10) 0.73301(12) 0.0463(6) Uani 1 1 d . . .
N2 N 0.70476(19) 0.32847(10) 0.76749(12) 0.0471(6) Uani 1 1 d . . .
N3 N 0.48869(18) 0.60355(10) 0.76299(13) 0.0476(6) Uani 1 1 d . . .
N4 N 0.65585(18) 0.60013(10) 0.79471(12) 0.0453(6) Uani 1 1 d . . .
C1 C 0.6481(2) 0.37753(12) 0.75720(15) 0.0460(8) Uani 1 1 d . . .
C2 C 0.5358(3) 0.29601(12) 0.72760(16) 0.0521(8) Uani 1 1 d . . .
C3 C 0.6394(3) 0.28078(13) 0.75057(16) 0.0538(8) Uani 1 1 d . . .
H3 H 0.6638 0.2436 0.7546 0.065 Uiso 1 1 calc R . .
C4 C 0.8183(2) 0.32456(12) 0.79338(18) 0.0521(8) Uani 1 1 d . A .
C5 C 0.8624(3) 0.31818(15) 0.86270(19) 0.0680(10) Uani 1 1 d . . .
C6 C 0.9716(3) 0.31282(19) 0.8865(2) 0.0948(14) Uani 1 1 d . . .
H6 H 1.0033 0.3093 0.9324 0.114 Uiso 1 1 calc R . .
C7 C 1.0329(3) 0.3127(2) 0.8436(3) 0.1071(17) Uani 1 1 d . . .
H7 H 1.1061 0.3088 0.8607 0.128 Uiso 1 1 calc R . .
C8 C 0.9891(3) 0.31824(19) 0.7756(3) 0.0952(14) Uani 1 1 d . A .
H8 H 1.0327 0.3179 0.7472 0.114 Uiso 1 1 calc R . .
C9 C 0.8795(3) 0.32439(15) 0.7488(2) 0.0684(10) Uani 1 1 d D . .
C10 C 0.8388(12) 0.3287(5) 0.6713(6) 0.071(3) Uani 0.59(2) 1 d PDU A 1
H10 H 0.7645 0.3411 0.6577 0.085 Uiso 0.59(2) 1 calc PR A 1
C11 C 0.9021(14) 0.3653(7) 0.6415(7) 0.150(6) Uani 0.59(2) 1 d PDU A 1
H11A H 0.8983 0.4035 0.6565 0.225 Uiso 0.59(2) 1 calc PR A 1
H11B H 0.8751 0.3638 0.5935 0.225 Uiso 0.59(2) 1 calc PR A 1
H11C H 0.9746 0.3528 0.6548 0.225 Uiso 0.59(2) 1 calc PR A 1
C12 C 0.8487(17) 0.2730(6) 0.6419(7) 0.145(6) Uani 0.59(2) 1 d PDU A 1
H12A H 0.8059 0.2459 0.6570 0.217 Uiso 0.59(2) 1 calc PR A 1
H12B H 0.9217 0.2611 0.6558 0.217 Uiso 0.59(2) 1 calc PR A 1
H12C H 0.8251 0.2756 0.5938 0.217 Uiso 0.59(2) 1 calc PR A 1
C10' C 0.814(2) 0.3312(9) 0.6769(9) 0.085(6) Uani 0.41(2) 1 d PDU A 2
H10' H 0.7460 0.3411 0.6843 0.102 Uiso 0.41(2) 1 calc PR A 2
C11' C 0.828(3) 0.3784(8) 0.6392(12) 0.183(12) Uani 0.41(2) 1 d PDU A 2
H11D H 0.8438 0.4111 0.6679 0.275 Uiso 0.41(2) 1 calc PR A 2
H11E H 0.7635 0.3850 0.6040 0.275 Uiso 0.41(2) 1 calc PR A 2
H11F H 0.8851 0.3715 0.6199 0.275 Uiso 0.41(2) 1 calc PR A 2
C12' C 0.781(2) 0.2829(8) 0.6330(11) 0.129(7) Uani 0.41(2) 1 d PDU A 2
H12D H 0.7589 0.2529 0.6572 0.194 Uiso 0.41(2) 1 calc PR A 2
H12E H 0.8397 0.2701 0.6175 0.194 Uiso 0.41(2) 1 calc PR A 2
H12F H 0.7232 0.2936 0.5953 0.194 Uiso 0.41(2) 1 calc PR A 2
C13 C 0.7935(3) 0.3208(2) 0.9107(2) 0.0849(13) Uani 1 1 d . . .
H13 H 0.7211 0.3097 0.8860 0.102 Uiso 1 1 calc R . .
C14 C 0.7898(4) 0.3807(2) 0.9369(2) 0.1069(15) Uani 1 1 d . . .
H14A H 0.7454 0.3814 0.9666 0.160 Uiso 1 1 calc R . .
H14B H 0.7613 0.4058 0.8998 0.160 Uiso 1 1 calc R . .
H14C H 0.8603 0.3926 0.9607 0.160 Uiso 1 1 calc R . .
C15 C 0.8328(4) 0.2804(2) 0.9707(2) 0.1294(19) Uani 1 1 d . . .
H15A H 0.7870 0.2832 0.9994 0.194 Uiso 1 1 calc R . .
H15B H 0.9039 0.2905 0.9955 0.194 Uiso 1 1 calc R . .
H15C H 0.8320 0.2422 0.9546 0.194 Uiso 1 1 calc R . .
C16 C 0.4556(2) 0.39337(13) 0.71489(17) 0.0498(8) Uani 1 1 d . B .
C17 C 0.3985(3) 0.40274(15) 0.7612(2) 0.0673(10) Uani 1 1 d D . .
C18 C 0.3085(3) 0.43630(18) 0.7417(3) 0.0897(14) Uani 1 1 d . C .
H18 H 0.2686 0.4426 0.7717 0.108 Uiso 1 1 calc R . .
C19 C 0.2774(3) 0.4601(2) 0.6799(3) 0.0979(16) Uani 1 1 d . . .
H19 H 0.2170 0.4828 0.6680 0.117 Uiso 1 1 calc R C .
C20 C 0.3332(3) 0.45113(17) 0.6357(2) 0.0868(13) Uani 1 1 d . B .
H20 H 0.3102 0.4677 0.5934 0.104 Uiso 1 1 calc R . .
C21 C 0.4253(3) 0.41749(14) 0.65109(19) 0.0636(10) Uani 1 1 d D . .
C22 C 0.4866(6) 0.4109(4) 0.6001(4) 0.072(3) Uani 0.808(18) 1 d PDU B 1
H22 H 0.5305 0.3769 0.6124 0.086 Uiso 0.808(18) 1 calc PR B 1
C23 C 0.5629(9) 0.4612(4) 0.6031(6) 0.110(3) Uani 0.808(18) 1 d PDU B 1
H23A H 0.6042 0.4548 0.5722 0.165 Uiso 0.808(18) 1 calc PR B 1
H23B H 0.6095 0.4647 0.6478 0.165 Uiso 0.808(18) 1 calc PR B 1
H23C H 0.5225 0.4955 0.5911 0.165 Uiso 0.808(18) 1 calc PR B 1
C24 C 0.4198(6) 0.4035(6) 0.5268(4) 0.148(4) Uani 0.808(18) 1 d PDU B 1
H24A H 0.4661 0.3982 0.4988 0.222 Uiso 0.808(18) 1 calc PR B 1
H24B H 0.3772 0.4367 0.5126 0.222 Uiso 0.808(18) 1 calc PR B 1
H24C H 0.3745 0.3711 0.5233 0.222 Uiso 0.808(18) 1 calc PR B 1
C22' C 0.509(3) 0.4078(15) 0.6125(16) 0.097(12) Uani 0.192(18) 1 d PDU B 2
H22' H 0.5784 0.3955 0.6414 0.116 Uiso 0.192(18) 1 calc PR B 2
C23' C 0.514(4) 0.4652(13) 0.578(2) 0.101(11) Uani 0.192(18) 1 d PDU B 2
H23D H 0.5563 0.4614 0.5471 0.152 Uiso 0.192(18) 1 calc PR B 2
H23E H 0.5455 0.4931 0.6111 0.152 Uiso 0.192(18) 1 calc PR B 2
H23F H 0.4435 0.4768 0.5538 0.152 Uiso 0.192(18) 1 calc PR B 2
C24' C 0.456(4) 0.3638(16) 0.558(2) 0.119(13) Uani 0.192(18) 1 d PDU B 2
H24D H 0.4991 0.3588 0.5279 0.178 Uiso 0.192(18) 1 calc PR B 2
H24E H 0.3870 0.3769 0.5337 0.178 Uiso 0.192(18) 1 calc PR B 2
H24F H 0.4500 0.3283 0.5794 0.178 Uiso 0.192(18) 1 calc PR B 2
C25 C 0.4280(12) 0.3798(8) 0.8327(6) 0.082(4) Uani 0.63(3) 1 d PDU C 1
H25 H 0.4708 0.3454 0.8350 0.098 Uiso 0.63(3) 1 calc PR C 1
C26 C 0.4910(17) 0.4228(10) 0.8799(11) 0.154(8) Uani 0.63(3) 1 d PDU C 1
H26A H 0.5099 0.4080 0.9248 0.230 Uiso 0.63(3) 1 calc PR C 1
H26B H 0.4493 0.4565 0.8779 0.230 Uiso 0.63(3) 1 calc PR C 1
H26C H 0.5544 0.4316 0.8675 0.230 Uiso 0.63(3) 1 calc PR C 1
C27 C 0.3279(16) 0.3655(9) 0.8536(9) 0.129(5) Uani 0.63(3) 1 d PDU C 1
H27A H 0.3479 0.3503 0.8983 0.194 Uiso 0.63(3) 1 calc PR C 1
H27B H 0.2866 0.3380 0.8232 0.194 Uiso 0.63(3) 1 calc PR C 1
H27C H 0.2866 0.3992 0.8523 0.194 Uiso 0.63(3) 1 calc PR C 1
C25' C 0.451(2) 0.3767(16) 0.8307(12) 0.103(8) Uani 0.37(3) 1 d PDU C 2
H25' H 0.5103 0.3543 0.8249 0.124 Uiso 0.37(3) 1 calc PR C 2
C26' C 0.500(3) 0.4203(17) 0.882(2) 0.134(11) Uani 0.37(3) 1 d PDU C 2
H26D H 0.5366 0.4020 0.9229 0.201 Uiso 0.37(3) 1 calc PR C 2
H26E H 0.4451 0.4444 0.8891 0.201 Uiso 0.37(3) 1 calc PR C 2
H26F H 0.5487 0.4425 0.8657 0.201 Uiso 0.37(3) 1 calc PR C 2
C27' C 0.383(3) 0.3348(16) 0.8574(12) 0.137(11) Uani 0.37(3) 1 d PDU C 2
H27D H 0.3648 0.3031 0.8273 0.206 Uiso 0.37(3) 1 calc PR C 2
H27E H 0.3197 0.3532 0.8607 0.206 Uiso 0.37(3) 1 calc PR C 2
H27F H 0.4232 0.3216 0.9010 0.206 Uiso 0.37(3) 1 calc PR C 2
C28 C 0.5741(2) 0.63812(12) 0.78698(15) 0.0470(8) Uani 1 1 d . . .
C29 C 0.5202(2) 0.54749(13) 0.75761(16) 0.0512(8) Uani 1 1 d . . .
H29 H 0.4736 0.5175 0.7425 0.061 Uiso 1 1 calc R . .
C30 C 0.6280(2) 0.54262(12) 0.77744(16) 0.0494(8) Uani 1 1 d . . .
C31 C 0.7649(2) 0.61721(12) 0.81946(17) 0.0497(8) Uani 1 1 d . D .
C32 C 0.8216(2) 0.60332(14) 0.88468(18) 0.0585(9) Uani 1 1 d . . .
C33 C 0.9268(3) 0.61973(18) 0.9072(2) 0.0795(12) Uani 1 1 d . . .
H33 H 0.9661 0.6109 0.9507 0.095 Uiso 1 1 calc R . .
C34 C 0.9741(3) 0.64895(19) 0.8661(3) 0.0875(13) Uani 1 1 d . . .
H34 H 1.0447 0.6600 0.8824 0.105 Uiso 1 1 calc R . .
C35 C 0.9186(3) 0.66205(18) 0.8014(2) 0.0832(12) Uani 1 1 d . D .
H35 H 0.9521 0.6814 0.7741 0.100 Uiso 1 1 calc R . .
C36 C 0.8116(3) 0.64642(15) 0.77631(19) 0.0641(10) Uani 1 1 d D . .
C37 C 0.757(2) 0.6579(5) 0.7011(7) 0.083(5) Uani 0.567(10) 1 d PDU D 1
H37 H 0.6933 0.6339 0.6888 0.099 Uiso 0.567(10) 1 calc PR D 1
C38 C 0.8199(9) 0.6434(5) 0.6521(4) 0.129(4) Uani 0.567(10) 1 d PDU D 1
H38A H 0.7777 0.6511 0.6071 0.193 Uiso 0.567(10) 1 calc PR D 1
H38B H 0.8386 0.6039 0.6562 0.193 Uiso 0.567(10) 1 calc PR D 1
H38C H 0.8835 0.6658 0.6621 0.193 Uiso 0.567(10) 1 calc PR D 1
C39 C 0.7168(8) 0.7196(4) 0.6900(5) 0.114(4) Uani 0.567(10) 1 d PDU D 1
H39A H 0.6743 0.7279 0.7197 0.171 Uiso 0.567(10) 1 calc PR D 1
H39B H 0.6748 0.7243 0.6444 0.171 Uiso 0.567(10) 1 calc PR D 1
H39C H 0.7765 0.7448 0.6992 0.171 Uiso 0.567(10) 1 calc PR D 1
C37' C 0.741(3) 0.6627(7) 0.7082(10) 0.073(6) Uani 0.433(10) 1 d PDU D 2
H37' H 0.6723 0.6746 0.7130 0.088 Uiso 0.433(10) 1 calc PR D 2
C38' C 0.7235(11) 0.6138(5) 0.6594(5) 0.105(5) Uani 0.433(10) 1 d PDU D 2
H38D H 0.6783 0.6257 0.6167 0.158 Uiso 0.433(10) 1 calc PR D 2
H38E H 0.6904 0.5831 0.6763 0.158 Uiso 0.433(10) 1 calc PR D 2
H38F H 0.7905 0.6014 0.6543 0.158 Uiso 0.433(10) 1 calc PR D 2
C39' C 0.7903(13) 0.7125(6) 0.6794(7) 0.120(5) Uani 0.433(10) 1 d PDU D 2
H39D H 0.8010 0.7439 0.7100 0.180 Uiso 0.433(10) 1 calc PR D 2
H39E H 0.7431 0.7236 0.6369 0.180 Uiso 0.433(10) 1 calc PR D 2
H39F H 0.8573 0.7011 0.6733 0.180 Uiso 0.433(10) 1 calc PR D 2
C40 C 0.7701(3) 0.5708(2) 0.93071(19) 0.0867(13) Uani 1 1 d . . .
H40 H 0.7201 0.5438 0.9027 0.104 Uiso 1 1 calc R . .
C41 C 0.8486(5) 0.5368(3) 0.9849(3) 0.153(2) Uani 1 1 d . . .
H41A H 0.8870 0.5113 0.9643 0.229 Uiso 1 1 calc R . .
H41B H 0.8107 0.5156 1.0103 0.229 Uiso 1 1 calc R . .
H41C H 0.8976 0.5621 1.0142 0.229 Uiso 1 1 calc R . .
C42 C 0.7090(5) 0.6070(3) 0.9643(3) 0.178(3) Uani 1 1 d . . .
H42A H 0.6781 0.5840 0.9921 0.268 Uiso 1 1 calc R . .
H42B H 0.6537 0.6260 0.9311 0.268 Uiso 1 1 calc R . .
H42C H 0.7555 0.6346 0.9916 0.268 Uiso 1 1 calc R . .
C43 C 0.3792(2) 0.62081(13) 0.74541(18) 0.0515(8) Uani 1 1 d . . .
C44 C 0.3267(3) 0.62194(14) 0.7952(2) 0.0633(10) Uani 1 1 d . . .
C45 C 0.2189(3) 0.63731(17) 0.7750(2) 0.0816(12) Uani 1 1 d . . .
H45 H 0.1813 0.6388 0.8069 0.098 Uiso 1 1 calc R . .
C46 C 0.1681(3) 0.65011(18) 0.7096(3) 0.0885(13) Uani 1 1 d . . .
H46 H 0.0968 0.6605 0.6974 0.106 Uiso 1 1 calc R . .
C47 C 0.2214(3) 0.64768(17) 0.6625(2) 0.0785(12) Uani 1 1 d . . .
H47 H 0.1853 0.6563 0.6182 0.094 Uiso 1 1 calc R . .
C48 C 0.3275(3) 0.63279(14) 0.67779(19) 0.0607(9) Uani 1 1 d . . .
C49 C 0.3855(3) 0.63113(18) 0.62512(19) 0.0775(12) Uani 1 1 d . . .
H49 H 0.4468 0.6060 0.6415 0.093 Uiso 1 1 calc R . .
C50 C 0.4283(4) 0.6890(2) 0.6148(2) 0.1125(16) Uani 1 1 d . . .
H50A H 0.4662 0.6866 0.5815 0.169 Uiso 1 1 calc R . .
H50B H 0.4755 0.7021 0.6564 0.169 Uiso 1 1 calc R . .
H50C H 0.3703 0.7152 0.6001 0.169 Uiso 1 1 calc R . .
C51 C 0.3173(4) 0.6065(2) 0.5582(2) 0.1222(18) Uani 1 1 d . . .
H51A H 0.3582 0.6055 0.5264 0.183 Uiso 1 1 calc R . .
H51B H 0.2558 0.6299 0.5410 0.183 Uiso 1 1 calc R . .
H51C H 0.2952 0.5689 0.5654 0.183 Uiso 1 1 calc R . .
C52 C 0.3833(3) 0.60753(18) 0.8678(2) 0.0771(11) Uani 1 1 d . . .
H52 H 0.4512 0.5899 0.8686 0.093 Uiso 1 1 calc R . .
C53 C 0.3216(4) 0.5654(2) 0.8976(3) 0.1215(17) Uani 1 1 d . . .
H53A H 0.3606 0.5574 0.9432 0.182 Uiso 1 1 calc R . .
H53B H 0.3114 0.5311 0.8718 0.182 Uiso 1 1 calc R . .
H53C H 0.2537 0.5812 0.8965 0.182 Uiso 1 1 calc R . .
C54 C 0.4079(4) 0.6608(2) 0.9108(2) 0.1243(18) Uani 1 1 d . . .
H54A H 0.4442 0.6506 0.9562 0.186 Uiso 1 1 calc R . .
H54B H 0.3427 0.6799 0.9097 0.186 Uiso 1 1 calc R . .
H54C H 0.4521 0.6855 0.8935 0.186 Uiso 1 1 calc R . .
O1 O 0.8621(2) 0.47041(12) 0.77763(18) 0.0958(10) Uani 1 1 d . . .
C55 C 0.8940(5) 0.5066(2) 0.7333(3) 0.136(2) Uani 1 1 d . . .
H55A H 0.8722 0.5452 0.7383 0.163 Uiso 1 1 calc R . .
H55B H 0.8629 0.4948 0.6872 0.163 Uiso 1 1 calc R . .
C56 C 1.0135(5) 0.5023(3) 0.7519(4) 0.154(3) Uani 1 1 d . . .
H56A H 1.0354 0.4759 0.7225 0.185 Uiso 1 1 calc R . .
H56B H 1.0448 0.5390 0.7485 0.185 Uiso 1 1 calc R . .
C57 C 1.0454(4) 0.4823(3) 0.8204(4) 0.161(3) Uani 1 1 d . . .
H57A H 1.0817 0.5120 0.8505 0.193 Uiso 1 1 calc R . .
H57B H 1.0928 0.4501 0.8248 0.193 Uiso 1 1 calc R . .
C58 C 0.9475(4) 0.4659(2) 0.8361(3) 0.1063(16) Uani 1 1 d . . .
H58A H 0.9533 0.4273 0.8527 0.128 Uiso 1 1 calc R . .
H58B H 0.9357 0.4905 0.8708 0.128 Uiso 1 1 calc R . .
O2 O 0.2912(3) 0.25609(13) 0.62632(19) 0.1019(10) Uani 1 1 d D . .
C59 C 0.2049(17) 0.2827(10) 0.6359(8) 0.137(7) Uani 0.572(19) 1 d PDU E 1
H59A H 0.2272 0.3159 0.6639 0.164 Uiso 0.572(19) 1 calc PR E 1
H59B H 0.1678 0.2575 0.6585 0.164 Uiso 0.572(19) 1 calc PR E 1
C60 C 0.1338(14) 0.2997(9) 0.5710(10) 0.152(6) Uani 0.572(19) 1 d PDU E 1
H60A H 0.1106 0.3386 0.5719 0.182 Uiso 0.572(19) 1 calc PR E 1
H60B H 0.0721 0.2752 0.5577 0.182 Uiso 0.572(19) 1 calc PR E 1
C61 C 0.2026(13) 0.2930(10) 0.5259(8) 0.180(6) Uani 0.572(19) 1 d PDU E 1
H61A H 0.2116 0.3293 0.5062 0.216 Uiso 0.572(19) 1 calc PR E 1
H61B H 0.1700 0.2670 0.4898 0.216 Uiso 0.572(19) 1 calc PR E 1
C62 C 0.3061(12) 0.2711(9) 0.5648(8) 0.161(6) Uani 0.572(19) 1 d PDU E 1
H62A H 0.3265 0.2385 0.5428 0.193 Uiso 0.572(19) 1 calc PR E 1
H62B H 0.3607 0.2999 0.5705 0.193 Uiso 0.572(19) 1 calc PR E 1
C59' C 0.224(2) 0.2980(11) 0.6460(11) 0.123(7) Uani 0.428(19) 1 d PDU E 2
H59C H 0.1809 0.2799 0.6713 0.148 Uiso 0.428(19) 1 calc PR E 2
H59D H 0.2673 0.3268 0.6740 0.148 Uiso 0.428(19) 1 calc PR E 2
C60' C 0.156(2) 0.3234(12) 0.5855(13) 0.169(8) Uani 0.428(19) 1 d PDU E 2
H60C H 0.1824 0.3606 0.5784 0.203 Uiso 0.428(19) 1 calc PR E 2
H60D H 0.0841 0.3275 0.5891 0.203 Uiso 0.428(19) 1 calc PR E 2
C61' C 0.157(2) 0.2854(11) 0.5295(11) 0.165(9) Uani 0.428(19) 1 d PDU E 2
H61C H 0.1724 0.3064 0.4932 0.198 Uiso 0.428(19) 1 calc PR E 2
H61D H 0.0888 0.2668 0.5124 0.198 Uiso 0.428(19) 1 calc PR E 2
C62' C 0.2397(18) 0.2442(7) 0.5567(8) 0.131(6) Uani 0.428(19) 1 d PDU E 2
H62C H 0.2091 0.2065 0.5525 0.157 Uiso 0.428(19) 1 calc PR E 2
H62D H 0.2917 0.2452 0.5315 0.157 Uiso 0.428(19) 1 calc PR E 2
C63 C 0.0604(16) 0.4581(9) 0.4756(8) 0.447(10) Uiso 1 1 d D . .
C64 C -0.0283(17) 0.4449(8) 0.4934(9) 0.418(9) Uiso 1 1 d D . .
C65 C -0.0501(12) 0.4814(10) 0.5300(7) 0.379(8) Uiso 1 1 d D . .
C66 C -0.0014 0.4877 0.6019 0.415 Uiso 0.50 1 d PD . .

loop_
_atom_site_aniso_label
_atom_site_aniso_U_11
_atom_site_aniso_U_22
_atom_site_aniso_U_33
_atom_site_aniso_U_23
_atom_site_aniso_U_13
_atom_site_aniso_U_12
Li1 0.052(3) 0.044(3) 0.080(4) -0.002(3) 0.013(3) 0.001(3)
Li2 0.048(3) 0.053(3) 0.077(4) 0.006(3) 0.011(3) -0.004(3)
N1 0.0435(15) 0.0406(14) 0.0539(17) 0.0018(12) 0.0123(12) -0.0011(12)
N2 0.0466(15) 0.0425(15) 0.0499(16) -0.0041(12) 0.0096(12) 0.0015(13)
N3 0.0392(15) 0.0430(15) 0.0603(17) -0.0040(13) 0.0136(12) -0.0014(12)
N4 0.0377(14) 0.0412(14) 0.0551(16) -0.0049(12) 0.0100(12) -0.0012(12)
C1 0.0422(18) 0.0446(18) 0.052(2) -0.0021(15) 0.0140(15) 0.0010(15)
C2 0.059(2) 0.0384(18) 0.057(2) -0.0010(15) 0.0130(17) -0.0052(15)
C3 0.060(2) 0.0366(18) 0.061(2) 0.0001(16) 0.0104(17) -0.0009(16)
C4 0.0449(19) 0.0442(18) 0.064(2) -0.0047(16) 0.0104(18) 0.0045(15)
C5 0.056(2) 0.070(2) 0.067(3) 0.004(2) -0.001(2) 0.0020(18)
C6 0.065(3) 0.113(4) 0.090(3) 0.001(3) -0.005(3) 0.008(2)
C7 0.054(3) 0.127(4) 0.129(5) -0.008(4) 0.007(3) 0.027(3)
C8 0.066(3) 0.112(4) 0.115(4) -0.015(3) 0.037(3) 0.019(2)
C9 0.060(2) 0.068(2) 0.079(3) -0.012(2) 0.024(2) 0.0111(18)
C10 0.053(6) 0.099(6) 0.077(7) -0.004(5) 0.043(5) 0.018(4)
C11 0.155(12) 0.211(12) 0.091(8) 0.026(8) 0.047(9) -0.055(10)
C12 0.207(15) 0.128(7) 0.080(7) -0.045(6) 0.010(10) 0.032(9)
C10' 0.071(12) 0.125(10) 0.088(10) -0.032(7) 0.070(8) 0.003(8)
C11' 0.25(3) 0.081(9) 0.158(15) 0.012(9) -0.049(17) -0.001(13)
C12' 0.135(16) 0.101(10) 0.140(14) -0.016(9) 0.019(13) -0.036(12)
C13 0.075(3) 0.117(4) 0.056(3) 0.004(2) 0.008(2) -0.024(2)
C14 0.096(3) 0.142(5) 0.086(3) -0.007(3) 0.031(3) 0.007(3)
C15 0.167(5) 0.133(4) 0.075(3) 0.020(3) 0.012(3) -0.032(4)
C16 0.0423(18) 0.0416(18) 0.064(2) -0.0037(17) 0.0131(17) -0.0045(15)
C17 0.059(2) 0.056(2) 0.095(3) -0.004(2) 0.036(2) -0.0030(18)
C18 0.062(3) 0.081(3) 0.138(5) -0.011(3) 0.048(3) -0.001(2)
C19 0.051(3) 0.085(3) 0.144(5) -0.018(3) 0.005(3) 0.012(2)
C20 0.075(3) 0.075(3) 0.088(3) 0.001(2) -0.014(3) 0.013(2)
C21 0.061(2) 0.054(2) 0.068(3) -0.0068(19) 0.003(2) 0.0006(18)
C22 0.088(4) 0.073(5) 0.051(4) 0.009(4) 0.014(3) 0.010(3)
C23 0.107(7) 0.135(7) 0.091(7) -0.006(5) 0.034(5) -0.023(5)
C24 0.167(7) 0.189(11) 0.069(5) -0.026(6) 0.002(5) -0.040(7)
C22' 0.15(2) 0.076(17) 0.057(17) 0.000(11) 0.021(17) 0.011(19)
C23' 0.14(3) 0.078(14) 0.12(3) -0.005(15) 0.08(2) -0.008(17)
C24' 0.20(3) 0.097(19) 0.08(2) -0.028(16) 0.08(2) -0.04(2)
C25 0.102(7) 0.071(6) 0.098(7) 0.019(5) 0.070(6) 0.023(5)
C26 0.154(13) 0.176(14) 0.093(11) 0.044(9) -0.027(10) -0.028(11)
C27 0.147(11) 0.130(10) 0.152(9) 0.011(8) 0.111(9) -0.011(9)
C25' 0.124(15) 0.107(15) 0.117(14) 0.009(10) 0.099(11) 0.019(11)
C26' 0.086(15) 0.17(2) 0.15(3) 0.000(17) 0.044(16) -0.005(13)
C27' 0.135(19) 0.142(19) 0.139(14) 0.060(13) 0.047(13) -0.008(15)
C28 0.0419(18) 0.0466(18) 0.052(2) 0.0025(15) 0.0119(15) 0.0039(15)
C29 0.049(2) 0.0367(18) 0.065(2) -0.0057(15) 0.0118(16) -0.0016(15)
C30 0.051(2) 0.0387(18) 0.059(2) -0.0041(15) 0.0153(16) -0.0024(15)
C31 0.0398(18) 0.0411(18) 0.066(2) -0.0096(16) 0.0117(17) 0.0001(14)
C32 0.0433(19) 0.062(2) 0.064(2) -0.0091(18) 0.0047(18) -0.0014(17)
C33 0.053(2) 0.096(3) 0.080(3) -0.017(2) 0.003(2) -0.001(2)
C34 0.047(2) 0.102(3) 0.108(4) -0.024(3) 0.014(3) -0.014(2)
C35 0.056(2) 0.094(3) 0.101(4) -0.005(3) 0.024(2) -0.020(2)
C36 0.054(2) 0.059(2) 0.078(3) -0.001(2) 0.016(2) -0.0087(18)
C37 0.066(9) 0.103(9) 0.080(9) 0.019(8) 0.021(6) -0.026(6)
C38 0.170(10) 0.150(9) 0.078(6) 0.013(6) 0.054(6) 0.002(7)
C39 0.084(7) 0.135(8) 0.126(8) 0.053(6) 0.033(6) 0.007(6)
C37' 0.071(11) 0.078(10) 0.080(11) 0.012(7) 0.035(8) -0.006(7)
C38' 0.128(11) 0.106(8) 0.074(7) 0.006(6) 0.016(7) -0.008(7)
C39' 0.132(12) 0.113(9) 0.115(10) 0.040(8) 0.036(9) -0.021(9)
C40 0.072(3) 0.125(4) 0.054(2) 0.002(3) 0.001(2) -0.011(3)
C41 0.169(5) 0.156(5) 0.134(5) 0.068(4) 0.046(4) 0.050(4)
C42 0.202(7) 0.209(7) 0.165(6) 0.061(5) 0.119(6) 0.085(6)
C43 0.0377(18) 0.0459(19) 0.067(2) -0.0063(16) 0.0083(17) 0.0002(14)
C44 0.051(2) 0.061(2) 0.082(3) -0.002(2) 0.026(2) -0.0032(17)
C45 0.055(2) 0.085(3) 0.114(4) -0.007(3) 0.040(3) -0.001(2)
C46 0.040(2) 0.100(3) 0.117(4) -0.001(3) 0.007(3) 0.007(2)
C47 0.055(2) 0.082(3) 0.086(3) -0.004(2) 0.001(2) 0.011(2)
C48 0.048(2) 0.059(2) 0.070(3) -0.0079(19) 0.0085(19) 0.0080(17)
C49 0.077(3) 0.090(3) 0.059(3) -0.004(2) 0.008(2) 0.026(2)
C50 0.116(4) 0.129(4) 0.110(4) -0.019(3) 0.059(3) -0.021(3)
C51 0.156(5) 0.126(4) 0.076(3) -0.024(3) 0.018(3) 0.003(4)
C52 0.074(3) 0.088(3) 0.076(3) 0.006(2) 0.032(2) 0.005(2)
C53 0.145(4) 0.113(4) 0.123(4) 0.025(3) 0.065(4) -0.010(3)
C54 0.155(5) 0.122(4) 0.086(4) -0.006(3) 0.018(3) -0.012(4)
O1 0.0593(17) 0.0803(19) 0.152(3) 0.0145(19) 0.0373(19) 0.0009(14)
C55 0.138(5) 0.118(4) 0.165(6) 0.025(4) 0.065(4) 0.012(4)
C56 0.107(5) 0.178(6) 0.204(7) -0.025(6) 0.089(5) -0.056(4)
C57 0.080(4) 0.176(6) 0.232(8) 0.030(6) 0.054(5) -0.014(4)
C58 0.071(3) 0.109(4) 0.138(5) -0.006(3) 0.028(3) -0.008(3)
O2 0.081(2) 0.086(2) 0.117(3) 0.018(2) -0.007(2) -0.0024(18)
C59 0.104(11) 0.156(15) 0.136(9) 0.041(11) 0.012(9) 0.009(10)
C60 0.104(8) 0.159(14) 0.162(13) 0.035(11) -0.011(7) 0.025(9)
C61 0.113(10) 0.267(15) 0.133(9) 0.074(10) -0.010(7) -0.008(11)
C62 0.102(8) 0.202(14) 0.163(12) 0.050(10) 0.012(8) -0.009(8)
C59' 0.080(11) 0.103(11) 0.156(11) -0.028(9) -0.019(9) 0.020(9)
C60' 0.124(14) 0.154(16) 0.189(14) 0.000(11) -0.024(12) 0.049(12)
C61' 0.111(15) 0.214(15) 0.138(12) 0.005(11) -0.020(13) 0.006(12)
C62' 0.130(14) 0.119(11) 0.126(12) -0.029(9) 0.007(10) -0.015(8)

loop_
_atom_type_symbol
_atom_type_description
_atom_type_scat_dispersion_real
_atom_type_scat_dispersion_imag
_atom_type_scat_source
C C 0.0033 0.0016 'International Tables Vol C Tables 4.2.6.8 and 6.1.1.4'
H H 0.0000 0.0000 'International Tables Vol C Tables 4.2.6.8 and 6.1.1.4'
Li Li -0.0003 0.0001 'International Tables Vol C Tables 4.2.6.8 and 6.1.1.4'
N N 0.0061 0.0033 'International Tables Vol C Tables 4.2.6.8 and 6.1.1.4'
O O 0.0106 0.0060 'International Tables Vol C Tables 4.2.6.8 and 6.1.1.4'

loop_
_geom_angle_atom_site_label_1
_geom_angle_atom_site_label_2
_geom_angle_atom_site_label_3
_geom_angle
_geom_angle_site_symmetry_1
_geom_angle_site_symmetry_3
O1 Li1 C30 115.1(3) . .
O1 Li1 C1 112.0(3) . .
C30 Li1 C1 132.7(3) . .
O2 Li2 C2 113.6(3) . .
O2 Li2 C28 113.3(3) . 2_646
C2 Li2 C28 133.0(3) . 2_646
C1 N1 C2 116.6(2) . .
C1 N1 C16 121.9(2) . .
C2 N1 C16 121.6(2) . .
C1 N2 C3 112.2(2) . .
C1 N2 C4 125.2(2) . .
C3 N2 C4 122.6(2) . .
C28 N3 C29 111.4(2) . .
C28 N3 C43 125.7(2) . .
C29 N3 C43 122.9(2) . .
C28 N4 C30 117.2(2) . .
C28 N4 C31 121.7(2) . .
C30 N4 C31 121.1(2) . .
N2 C1 N1 100.5(2) . .
N2 C1 Li1 128.9(2) . .
N1 C1 Li1 130.6(2) . .
C3 C2 N1 99.8(2) . .
C3 C2 Li2 117.4(3) . .
N1 C2 Li2 142.6(3) . .
C2 C3 N2 110.9(3) . .
C9 C4 C5 122.5(3) . .
C9 C4 N2 119.0(3) . .
C5 C4 N2 118.4(3) . .
C6 C5 C4 117.7(4) . .
C6 C5 C13 121.0(4) . .
C4 C5 C13 121.3(3) . .
C7 C6 C5 120.7(4) . .
C6 C7 C8 121.4(4) . .
C7 C8 C9 120.4(4) . .
C4 C9 C8 117.3(4) . .
C4 C9 C10' 112.8(10) . .
C8 C9 C10' 129.9(10) . .
C4 C9 C10 126.7(6) . .
C8 C9 C10 115.9(7) . .
C10' C9 C10 14.0(13) . .
C11 C10 C12 103.2(11) . .
C11 C10 C9 114.2(11) . .
C12 C10 C9 109.0(10) . .
C11' C10' C9 120.8(16) . .
C11' C10' C12' 109.8(15) . .
C9 C10' C12' 121.8(18) . .
C14 C13 C5 110.9(3) . .
C14 C13 C15 109.0(4) . .
C5 C13 C15 112.3(4) . .
C17 C16 C21 121.7(3) . .
C17 C16 N1 118.9(3) . .
C21 C16 N1 119.3(3) . .
C18 C17 C16 118.0(4) . .
C18 C17 C25 116.8(8) . .
C16 C17 C25 125.2(8) . .
C18 C17 C25' 128.3(15) . .
C16 C17 C25' 113.6(14) . .
C25 C17 C25' 11.9(17) . .
C19 C18 C17 121.3(4) . .
C20 C19 C18 120.3(4) . .
C19 C20 C21 122.2(4) . .
C16 C21 C20 116.4(4) . .
C16 C21 C22' 112.1(15) . .
C20 C21 C22' 131.0(15) . .
C16 C21 C22 124.0(5) . .
C20 C21 C22 119.5(5) . .
C22' C21 C22 12.7(16) . .
C21 C22 C23 111.1(7) . .
C21 C22 C24 116.0(6) . .
C23 C22 C24 108.0(6) . .
C21 C22' C24' 103.6(19) . .
C21 C22' C23' 104(3) . .
C24' C22' C23' 109(2) . .
C27 C25 C26 109.0(12) . .
C27 C25 C17 110.5(10) . .
C26 C25 C17 109.9(13) . .
C26' C25' C27' 111.7(18) . .
C26' C25' C17 112(3) . .
C27' C25' C17 116.7(17) . .
N3 C28 N4 100.7(2) . .
N3 C28 Li2 128.9(2) . 2_656
N4 C28 Li2 130.4(2) . 2_656
C30 C29 N3 111.1(3) . .
C29 C30 N4 99.6(2) . .
C29 C30 Li1 121.9(3) . .
N4 C30 Li1 138.4(3) . .
C36 C31 C32 121.9(3) . .
C36 C31 N4 118.8(3) . .
C32 C31 N4 119.3(3) . .
C33 C32 C31 118.2(4) . .
C33 C32 C40 120.4(4) . .
C31 C32 C40 121.3(3) . .
C34 C33 C32 121.0(4) . .
C33 C34 C35 120.9(4) . .
C34 C35 C36 120.4(4) . .
C31 C36 C35 117.6(4) . .
C31 C36 C37' 117.6(11) . .
C35 C36 C37' 124.6(11) . .
C31 C36 C37 124.6(9) . .
C35 C36 C37 117.5(10) . .
C37' C36 C37 11.3(16) . .
C38 C37 C39 109.9(11) . .
C38 C37 C36 116.6(16) . .
C39 C37 C36 110.9(9) . .
C36 C37' C38' 111.9(13) . .
C36 C37' C39' 110(2) . .
C38' C37' C39' 109.1(13) . .
C42 C40 C32 113.5(4) . .
C42 C40 C41 107.5(4) . .
C32 C40 C41 113.7(4) . .
C44 C43 C48 122.4(3) . .
C44 C43 N3 118.9(3) . .
C48 C43 N3 118.5(3) . .
C43 C44 C45 116.8(4) . .
C43 C44 C52 121.7(3) . .
C45 C44 C52 121.5(4) . .
C46 C45 C44 121.4(4) . .
C47 C46 C45 120.1(4) . .
C46 C47 C48 122.4(4) . .
C47 C48 C43 116.9(4) . .
C47 C48 C49 121.6(4) . .
C43 C48 C49 121.5(3) . .
C48 C49 C50 111.3(3) . .
C48 C49 C51 112.5(4) . .
C50 C49 C51 111.0(4) . .
C53 C52 C44 112.5(4) . .
C53 C52 C54 110.6(4) . .
C44 C52 C54 111.1(3) . .
C58 O1 C55 107.4(4) . .
C58 O1 Li1 125.6(3) . .
C55 O1 Li1 119.9(4) . .
O1 C55 C56 105.8(5) . .
C57 C56 C55 105.4(5) . .
C56 C57 C58 106.0(5) . .
O1 C58 C57 108.9(5) . .
C59 O2 C62 110.8(9) . .
C59 O2 C62' 93.6(10) . .
C62 O2 C62' 43.7(7) . .
C59 O2 C59' 18(2) . .
C62 O2 C59' 109.7(13) . .
C62' O2 C59' 105.3(11) . .
C59 O2 Li2 129.4(8) . .
C62 O2 Li2 113.8(6) . .
C62' O2 Li2 135.7(8) . .
C59' O2 Li2 119.0(10) . .
O2 C59 C60 109.6(11) . .
C59 C60 C61 102.1(12) . .
C60 C61 C62 109.0(11) . .
O2 C62 C61 104.3(10) . .
C60' C59' O2 108.2(13) . .
C59' C60' C61' 106.9(15) . .
C60' C61' C62' 105.9(14) . .
O2 C62' C61' 110.4(12) . .
C64 C63 C65 100.5(15) . 3_566
C64 C63 C65 32.3(10) . .
C65 C63 C65 74.0(12) 3_566 .
C65 C64 C63 112.0(18) . .
C65 C64 C65 77.4(15) . 3_566
C63 C64 C65 41.2(10) . 3_566
C65 C64 C66 29.3(11) . .
C63 C64 C66 104.4(12) . .
C65 C64 C66 85.3(7) 3_566 .
C64 C65 C63 133(2) . 3_566
C64 C65 C66 126(2) . .
C63 C65 C66 89.2(14) 3_566 .
C64 C65 C63 35.8(10) . .
C63 C65 C63 106.0(12) 3_566 .
C66 C65 C63 113.5(9) . .
C64 C65 C64 102.6(15) . 3_566
C63 C65 C64 38.3(7) 3_566 3_566
C66 C65 C64 92.8(10) . 3_566
C63 C65 C64 69.6(8) . 3_566
C64 C65 C65 69.9(12) . 3_566
C63 C65 C65 67.7(10) 3_566 3_566
C66 C65 C65 112.0(11) . 3_566
C63 C65 C65 38.3(7) . 3_566
C64 C65 C65 32.7(7) 3_566 3_566
C65 C66 C64 24.5(10) . .

loop_
_geom_bond_atom_site_label_1
_geom_bond_atom_site_label_2
_geom_bond_distance
_geom_bond_site_symmetry_2
Li1 O1 2.036(6) .
Li1 C30 2.125(6) .
Li1 C1 2.175(6) .
Li2 O2 1.985(6) .
Li2 C2 2.122(6) .
Li2 C28 2.216(6) 2_646
N1 C1 1.375(3) .
N1 C2 1.442(4) .
N1 C16 1.436(4) .
N2 C1 1.361(3) .
N2 C3 1.399(4) .
N2 C4 1.437(4) .
N3 C28 1.362(4) .
N3 C29 1.401(4) .
N3 C43 1.437(4) .
N4 C28 1.372(3) .
N4 C30 1.426(4) .
N4 C31 1.434(4) .
C2 C3 1.356(4) .
C4 C9 1.385(5) .
C4 C5 1.399(5) .
C5 C6 1.383(5) .
C5 C13 1.523(5) .
C6 C7 1.357(6) .
C7 C8 1.372(6) .
C8 C9 1.395(5) .
C9 C10' 1.505(18) .
C9 C10 1.550(13) .
C10 C11 1.450(11) .
C10 C12 1.472(11) .
C10' C11' 1.402(15) .
C10' C12' 1.447(15) .
C13 C14 1.520(6) .
C13 C15 1.537(6) .
C16 C17 1.392(5) .
C16 C21 1.393(5) .
C17 C18 1.384(5) .
C17 C25 1.524(11) .
C17 C25' 1.540(18) .
C18 C19 1.354(6) .
C19 C20 1.342(6) .
C20 C21 1.405(5) .
C21 C22' 1.55(2) .
C21 C22 1.506(7) .
C22 C23 1.544(8) .
C22 C24 1.537(8) .
C22' C24' 1.546(19) .
C22' C23' 1.54(2) .
C25 C27 1.530(12) .
C25 C26 1.490(10) .
C25' C26' 1.486(16) .
C25' C27' 1.530(16) .
C28 Li2 2.216(6) 2_656
C29 C30 1.362(4) .
C31 C36 1.401(5) .
C31 C32 1.388(4) .
C32 C33 1.382(4) .
C32 C40 1.523(5) .
C33 C34 1.372(6) .
C34 C35 1.370(6) .
C35 C36 1.402(5) .
C36 C37' 1.50(3) .
C36 C37 1.549(17) .
C37 C38 1.520(16) .
C37 C39 1.542(14) .
C37' C38' 1.509(17) .
C37' C39' 1.540(18) .
C40 C42 1.474(7) .
C40 C41 1.522(6) .
C43 C44 1.393(5) .
C43 C48 1.405(4) .
C44 C45 1.405(5) .
C44 C52 1.519(5) .
C45 C46 1.368(6) .
C46 C47 1.352(6) .
C47 C48 1.384(5) .
C48 C49 1.497(5) .
C49 C50 1.516(6) .
C49 C51 1.539(5) .
C52 C53 1.519(5) .
C52 C54 1.524(6) .
O1 C58 1.406(5) .
O1 C55 1.403(6) .
C55 C56 1.508(7) .
C56 C57 1.445(8) .
C57 C58 1.463(6) .
O2 C59 1.357(18) .
O2 C62 1.392(14) .
O2 C62' 1.439(15) .
O2 C59' 1.459(16) .
C59 C60 1.461(12) .
C60 C61 1.480(17) .
C61 C62 1.465(13) .
C59' C60' 1.449(15) .
C60' C61' 1.473(18) .
C61' C62' 1.449(16) .
C63 C64 1.352(17) .
C63 C65 1.44(2) 3_566
C63 C65 2.144(15) .
C64 C65 1.23(2) .
C64 C65 2.145(12) 3_566
C64 C66 2.402(17) .
C65 C63 1.44(2) 3_566
C65 C66 1.457(14) .
C65 C64 2.145(12) 3_566
C65 C65 2.23(3) 3_566
